data_7707236
loop_
_publ_author_name
'Protchenko, Andrey V.'
'Fuentes, M \'Angeles'
'Hicks, Jamie'
'McManus, Caitil\'in'
'Tirfoin, R\'emi'
'Aldridge, Simon'

_publ_section_title
;
 Reactions of a diborylstannylene with CO<sub>2</sub> and N<sub>2</sub>O:
 diboration of carbon dioxide by a main group bis(boryl) complex.
;
_journal_issue 26
_journal_name_full 'Dalton transactions (Cambridge, England : 2003)'
_journal_page_first 9059
_journal_page_last 9067
_journal_paper_doi 10.1039/d1dt01216a
_journal_volume 50
_journal_year 2021
_chemical_formula_moiety 'C53 H72 B2 N4 O2 Sn, C5 H12'
_chemical_formula_sum 'C58 H84 B2 N4 O2 Sn'
_chemical_formula_weight 1009.60
_chemical_melting_point ?
_space_group_crystal_system monoclinic
_space_group_IT_number 14
_space_group_name_Hall '-P 2ybc'
_space_group_name_H-M_alt 'P 1 21/c 1'
_atom_sites_solution_hydrogens geom
_atom_sites_solution_primary dual
_audit_creation_method SHELXL-2018/3
_audit_update_record
;
2021-04-13 deposited with the CCDC.	2021-04-27 downloaded from the CCDC.
;
_cell_angle_alpha 90
_cell_angle_beta 111.2870(10)
_cell_angle_gamma 90
_cell_formula_units_Z 4
_cell_length_a 20.0173(2)
_cell_length_b 12.94640(10)
_cell_length_c 24.1828(2)
_cell_measurement_reflns_used 19083
_cell_measurement_temperature 150(2)
_cell_measurement_theta_max 74.5800
_cell_measurement_theta_min 3.9020
_cell_volume 5839.44(10)
_computing_cell_refinement 'CrysAlisPro 1.171.39.34b (Rigaku OD, 2017)'
_computing_data_collection 'CrysAlisPro 1.171.39.34b (Rigaku OD, 2017)'
_computing_data_reduction 'CrysAlisPro 1.171.39.34b (Rigaku OD, 2017)'
_computing_molecular_graphics 'SHELXLE (HUbschle, 2017)'
_computing_publication_material 'CIFTAB-2014/2 (Sheldrick, 2014)'
_computing_structure_refinement 'SHELXL-2018/3 (Sheldrick, 2018)'
_computing_structure_solution 'SHELXT (Sheldrick, 2015)'
_diffrn_ambient_temperature 150(2)
_diffrn_detector_area_resol_mean 10.4102
_diffrn_measured_fraction_theta_full 1.000
_diffrn_measured_fraction_theta_max 0.988
_diffrn_measurement_device_type 'SuperNova, Dual, Cu at home/near, Atlas'
_diffrn_measurement_method '\w scans'
_diffrn_radiation_type CuK\a
_diffrn_radiation_wavelength 1.54184
_diffrn_reflns_av_R_equivalents 0.0314
_diffrn_reflns_av_unetI/netI 0.0269
_diffrn_reflns_Laue_measured_fraction_full 1.000
_diffrn_reflns_Laue_measured_fraction_max 0.988
_diffrn_reflns_limit_h_max 24
_diffrn_reflns_limit_h_min -24
_diffrn_reflns_limit_k_max 15
_diffrn_reflns_limit_k_min -16
_diffrn_reflns_limit_l_max 15
_diffrn_reflns_limit_l_min -30
_diffrn_reflns_number 44469
_diffrn_reflns_point_group_measured_fraction_full 1.000
_diffrn_reflns_point_group_measured_fraction_max 0.988
_diffrn_reflns_theta_full 67.684
_diffrn_reflns_theta_max 76.164
_diffrn_reflns_theta_min 3.776
_diffrn_source 'micro-focus sealed X-ray tube'
_exptl_absorpt_coefficient_mu 3.785
_exptl_absorpt_correction_T_max 1.00000
_exptl_absorpt_correction_T_min 0.71527
_exptl_absorpt_correction_type multi-scan
_exptl_absorpt_process_details
;
CrysAlisPro 1.171.39.34b (Rigaku Oxford Diffraction, 2017)
Empirical absorption correction using spherical harmonics,
 implemented in SCALE3 ABSPACK scaling algorithm.
;
_exptl_crystal_colour yellow
_exptl_crystal_density_diffrn 1.148
_exptl_crystal_density_meas ?
_exptl_crystal_description block
_exptl_crystal_F_000 2144
_exptl_crystal_size_max 0.18
_exptl_crystal_size_mid 0.16
_exptl_crystal_size_min 0.11
_refine_diff_density_max 1.566
_refine_diff_density_min -0.528
_refine_diff_density_rms 0.060
_refine_ls_extinction_method none
_refine_ls_goodness_of_fit_ref 1.016
_refine_ls_hydrogen_treatment constr
_refine_ls_matrix_type full
_refine_ls_number_parameters 691
_refine_ls_number_reflns 12081
_refine_ls_number_restraints 214
_refine_ls_restrained_S_all 1.025
_refine_ls_R_factor_all 0.0450
_refine_ls_R_factor_gt 0.0380
_refine_ls_shift/su_max 0.005
_refine_ls_shift/su_mean 0.000
_refine_ls_structure_factor_coef Fsqd
_refine_ls_weighting_details 'w=1/[\s^2^(Fo^2^)+(0.0626P)^2^+2.6969P] where P=(Fo^2^+2Fc^2^)/3'
_refine_ls_weighting_scheme calc
_refine_ls_wR_factor_gt 0.1005
_refine_ls_wR_factor_ref 0.1062
_reflns_Friedel_coverage 0.000
_reflns_number_gt 10492
_reflns_number_total 12081
_reflns_threshold_expression 'I > 2\s(I)'
_cod_data_source_file d1dt01216a2.cif
_cod_data_source_block 230apmaf19
_cod_depositor_comments
;
The following automatic conversions were performed:

data item '_chemical_melting_point' value 'not measured' was changed
to '?' -- the value is undefined or not given.

data item '_exptl_crystal_density_meas' value 'not measured' was
changed to '?' -- the value is perceived as not measured.

Automatic conversion script
Id: cif_fix_values 7556 2019-12-06 15:28:31Z antanas 

 Adding full bibliography for 7707232--7707239.cif.
;
_cod_original_sg_symbol_H-M 'P 21/c'
_cod_database_code 7707236
_shelx_shelxl_version_number 2018/3
_shelx_space_group_comment
;
The symmetry employed for this shelxl refinement is uniquely defined
by the following loop, which should always be used as a source of
symmetry information in preference to the above space-group names.
They are only intended as comments.
;

loop_
_space_group_symop_operation_xyz
'x, y, z'
'-x, y+1/2, -z+1/2'
'-x, -y, -z'
'x, -y-1/2, z-1/2'

loop_
_atom_site_label
_atom_site_type_symbol
_atom_site_fract_x
_atom_site_fract_y
_atom_site_fract_z
_atom_site_U_iso_or_equiv
_atom_site_adp_type
_atom_site_occupancy
_atom_site_site_symmetry_order
_atom_site_calc_flag
_atom_site_refinement_flags_posn
_atom_site_refinement_flags_adp
_atom_site_refinement_flags_occupancy
_atom_site_disorder_assembly
_atom_site_disorder_group
Sn1 Sn 0.60350(2) 0.72457(2) 0.33978(2) 0.03778(6) Uani 1 1 d . . . . .
O1 O 0.70788(9) 0.64309(12) 0.35975(7) 0.0361(3) Uani 1 1 d . . . . .
O2 O 0.70844(9) 0.80364(13) 0.38690(8) 0.0402(4) Uani 1 1 d . . . . .
N1 N 0.86428(10) 0.66232(14) 0.36746(8) 0.0322(4) Uani 1 1 d . . . . .
N2 N 0.87131(10) 0.82175(14) 0.40810(8) 0.0315(4) Uani 1 1 d . . . . .
N3 N 0.57546(11) 0.59447(14) 0.45781(8) 0.0345(4) Uani 1 1 d . . . . .
N4 N 0.53728(11) 0.75884(15) 0.43955(9) 0.0356(4) Uani 1 1 d . . . . .
C1 C 0.74282(12) 0.72638(16) 0.37861(10) 0.0313(4) Uani 1 1 d . . . . .
C2 C 0.93226(13) 0.70335(19) 0.37794(11) 0.0377(5) Uani 1 1 d . . . . .
H2 H 0.969612 0.669985 0.369313 0.045 Uiso 1 1 calc R U . . .
C3 C 0.93640(13) 0.79768(19) 0.40222(11) 0.0376(5) Uani 1 1 d . . . . .
H3 H 0.977347 0.841286 0.413619 0.045 Uiso 1 1 calc R U . . .
C4 C 0.53702(15) 0.6210(2) 0.49385(11) 0.0424(5) Uani 1 1 d . . . . .
H4 H 0.528670 0.576467 0.521905 0.051 Uiso 1 1 calc R U . . .
C5 C 0.51368(16) 0.71892(19) 0.48277(12) 0.0432(5) Uani 1 1 d . . . . .
H5 H 0.485914 0.754707 0.501212 0.052 Uiso 1 1 calc R U . . .
C6 C 0.84259(12) 0.56729(17) 0.33475(10) 0.0338(4) Uani 1 1 d . . . . .
C7 C 0.85455(13) 0.47330(18) 0.36487(11) 0.0373(5) Uani 1 1 d . . . . .
C8 C 0.83422(15) 0.3829(2) 0.33147(13) 0.0464(6) Uani 1 1 d . . . . .
H8 H 0.841489 0.317976 0.351071 0.056 Uiso 1 1 calc R U . . .
C9 C 0.80372(16) 0.3867(2) 0.27043(13) 0.0532(7) Uani 1 1 d . . . . .
H9 H 0.790431 0.324492 0.248253 0.064 Uiso 1 1 calc R U . . .
C10 C 0.79252(17) 0.4802(2) 0.24161(12) 0.0521(7) Uani 1 1 d . . . . .
H10 H 0.771240 0.481822 0.199537 0.063 Uiso 1 1 calc R U . . .
C11 C 0.81174(14) 0.5727(2) 0.27285(11) 0.0425(5) Uani 1 1 d . . . . .
C12 C 0.79847(19) 0.6751(2) 0.23966(12) 0.0559(7) Uani 1 1 d . . . . .
H12 H 0.822514 0.730823 0.268722 0.067 Uiso 1 1 calc R U . . .
C13 C 0.7181(2) 0.6993(3) 0.21327(17) 0.0765(11) Uani 1 1 d . . . . .
H13A H 0.693527 0.646062 0.184209 0.115 Uiso 1 1 calc R U . . .
H13B H 0.710851 0.766865 0.193684 0.115 Uiso 1 1 calc R U . . .
H13C H 0.698628 0.700477 0.245031 0.115 Uiso 1 1 calc R U . . .
C14 C 0.8308(2) 0.6748(3) 0.19135(17) 0.0764(10) Uani 1 1 d . . . . .
H14A H 0.881373 0.654466 0.208638 0.115 Uiso 1 1 calc R U . . .
H14B H 0.827140 0.744053 0.174189 0.115 Uiso 1 1 calc R U . . .
H14C H 0.804721 0.625500 0.160232 0.115 Uiso 1 1 calc R U . . .
C15 C 0.88606(17) 0.4666(2) 0.43213(12) 0.0490(6) Uani 1 1 d . . . . .
H15 H 0.903414 0.536826 0.448135 0.059 Uiso 1 1 calc R U . . .
C16 C 0.94905(19) 0.3922(3) 0.45410(15) 0.0665(9) Uani 1 1 d . . . . .
H16A H 0.932439 0.321974 0.440981 0.100 Uiso 1 1 calc R U . . .
H16B H 0.969839 0.394145 0.497546 0.100 Uiso 1 1 calc R U . . .
H16C H 0.985467 0.412437 0.437914 0.100 Uiso 1 1 calc R U . . .
C17 C 0.8277(2) 0.4336(3) 0.45568(17) 0.0758(10) Uani 1 1 d . . . . .
H17A H 0.789427 0.485530 0.444659 0.114 Uiso 1 1 calc R U . . .
H17B H 0.848499 0.427516 0.499002 0.114 Uiso 1 1 calc R U . . .
H17C H 0.807799 0.366798 0.438426 0.114 Uiso 1 1 calc R U . . .
C18 C 0.86177(12) 0.92033(16) 0.43172(10) 0.0326(4) Uani 1 1 d . . . . .
C19 C 0.82422(13) 0.99832(18) 0.39296(11) 0.0403(5) Uani 1 1 d . . . . .
C20 C 0.81879(15) 1.09444(19) 0.41727(13) 0.0475(6) Uani 1 1 d . . . . .
H20 H 0.793341 1.148588 0.391802 0.057 Uiso 1 1 calc R U . . .
C21 C 0.84961(15) 1.11234(19) 0.47750(13) 0.0472(6) Uani 1 1 d . . . . .
H21 H 0.845526 1.178368 0.493122 0.057 Uiso 1 1 calc R U . . .
C22 C 0.88655(14) 1.03380(19) 0.51519(11) 0.0402(5) Uani 1 1 d . . . . .
H22 H 0.907654 1.046626 0.556620 0.048 Uiso 1 1 calc R U . . .
C23 C 0.89324(12) 0.93614(17) 0.49324(10) 0.0333(4) Uani 1 1 d . . . . .
C24 C 0.93040(13) 0.84857(18) 0.53488(10) 0.0377(5) Uani 1 1 d . . . . .
H24 H 0.951313 0.801941 0.512408 0.045 Uiso 1 1 calc R U . . .
C25 C 0.8758(2) 0.7857(3) 0.55028(16) 0.0674(10) Uani 1 1 d . . . . .
H25A H 0.855945 0.827658 0.574353 0.101 Uiso 1 1 calc R U . . .
H25B H 0.899052 0.724291 0.572759 0.101 Uiso 1 1 calc R U . . .
H25C H 0.837136 0.764471 0.513704 0.101 Uiso 1 1 calc R U . . .
C26 C 0.99195(16) 0.8837(2) 0.58998(13) 0.0567(7) Uani 1 1 d . . . . .
H26A H 1.025840 0.924522 0.578221 0.085 Uiso 1 1 calc R U . . .
H26B H 1.016532 0.823162 0.612616 0.085 Uiso 1 1 calc R U . . .
H26C H 0.973185 0.926068 0.614641 0.085 Uiso 1 1 calc R U . . .
C27 C 0.79084(17) 0.9828(2) 0.32609(12) 0.0545(7) Uani 1 1 d . . . . .
H27 H 0.795122 0.908053 0.317492 0.065 Uiso 1 1 calc R U . . .
C28 C 0.7115(2) 1.0113(3) 0.30206(17) 0.0830(13) Uani 1 1 d . . . . .
H28A H 0.686023 0.969111 0.321718 0.125 Uiso 1 1 calc R U . . .
H28B H 0.691389 0.998606 0.259199 0.125 Uiso 1 1 calc R U . . .
H28C H 0.706080 1.084538 0.309815 0.125 Uiso 1 1 calc R U . . .
C29 C 0.8311(3) 1.0452(4) 0.29497(15) 0.0960(16) Uani 1 1 d . . . . .
H29A H 0.829143 1.118672 0.304115 0.144 Uiso 1 1 calc R U . . .
H29B H 0.808808 1.034779 0.252002 0.144 Uiso 1 1 calc R U . . .
H29C H 0.881147 1.022534 0.308719 0.144 Uiso 1 1 calc R U . . .
C30 C 0.60675(13) 0.49412(17) 0.46088(10) 0.0353(5) Uani 1 1 d . . . . .
C31 C 0.57803(15) 0.42518(18) 0.41343(11) 0.0406(5) Uani 1 1 d . . . . .
C32 C 0.61128(17) 0.3291(2) 0.41773(14) 0.0511(6) Uani 1 1 d . . . . .
H32 H 0.593268 0.281492 0.385861 0.061 Uiso 1 1 calc R U . . .
C33 C 0.66912(18) 0.3019(2) 0.46666(17) 0.0587(8) Uani 1 1 d . . . . .
H33 H 0.691076 0.236361 0.468306 0.070 Uiso 1 1 calc R U . . .
C34 C 0.69570(16) 0.3699(2) 0.51386(14) 0.0517(7) Uani 1 1 d . . . . .
H34 H 0.735086 0.349725 0.548126 0.062 Uiso 1 1 calc R U . . .
C35 C 0.66549(14) 0.46780(19) 0.51183(11) 0.0407(5) Uani 1 1 d . . . . .
C36 C 0.69773(16) 0.5439(2) 0.56249(12) 0.0488(6) Uani 1 1 d D . . . .
H36 H 0.671401 0.611117 0.553270 0.059 Uiso 0.556(11) 1 calc R U P A 1
H36A H 0.656328 0.588980 0.560404 0.059 Uiso 0.444(11) 1 calc R U P A 2
C39 C 0.51342(18) 0.4518(2) 0.35859(12) 0.0527(7) Uani 1 1 d . . . . .
H39 H 0.492352 0.517556 0.366643 0.063 Uiso 1 1 calc R U . . .
C40 C 0.5362(3) 0.4698(3) 0.30547(15) 0.0857(14) Uani 1 1 d . . . . .
H40A H 0.576418 0.518537 0.316591 0.129 Uiso 1 1 calc R U . . .
H40B H 0.495808 0.498431 0.272417 0.129 Uiso 1 1 calc R U . . .
H40C H 0.550997 0.404131 0.293344 0.129 Uiso 1 1 calc R U . . .
C41 C 0.45531(19) 0.3683(3) 0.34357(14) 0.0634(8) Uani 1 1 d . . . . .
H41A H 0.473494 0.304591 0.332279 0.095 Uiso 1 1 calc R U . . .
H41B H 0.412878 0.391823 0.310499 0.095 Uiso 1 1 calc R U . . .
H41C H 0.442384 0.355204 0.378333 0.095 Uiso 1 1 calc R U . . .
C42 C 0.51836(13) 0.85880(17) 0.41296(11) 0.0362(5) Uani 1 1 d . . . . .
C43 C 0.56587(14) 0.94102(19) 0.43502(11) 0.0390(5) Uani 1 1 d . . . . .
C44 C 0.54779(17) 1.0359(2) 0.40634(13) 0.0496(6) Uani 1 1 d . . . . .
H44 H 0.578879 1.093317 0.420424 0.059 Uiso 1 1 calc R U . . .
C45 C 0.48529(19) 1.0475(2) 0.35773(14) 0.0554(7) Uani 1 1 d . . . . .
H45 H 0.474089 1.112527 0.338369 0.066 Uiso 1 1 calc R U . . .
C46 C 0.43901(18) 0.9657(2) 0.33702(13) 0.0552(7) Uani 1 1 d . . . . .
H46 H 0.395835 0.975095 0.303820 0.066 Uiso 1 1 calc R U . . .
C47 C 0.45484(16) 0.8693(2) 0.36422(13) 0.0477(6) Uani 1 1 d . . . . .
C48 C 0.4022(2) 0.7794(2) 0.34269(18) 0.0724(11) Uani 1 1 d . . . . .
H48 H 0.428418 0.714718 0.360684 0.087 Uiso 1 1 calc R U . . .
C49 C 0.3765(3) 0.7678(3) 0.2746(2) 0.0969(16) Uani 1 1 d . . . . .
H49A H 0.350748 0.830320 0.255617 0.145 Uiso 1 1 calc R U . . .
H49B H 0.344495 0.708020 0.262058 0.145 Uiso 1 1 calc R U . . .
H49C H 0.418060 0.757620 0.262836 0.145 Uiso 1 1 calc R U . . .
C50 C 0.3403(2) 0.7909(3) 0.36383(19) 0.0848(14) Uani 1 1 d . . . . .
H50A H 0.358133 0.787556 0.407264 0.127 Uiso 1 1 calc R U . . .
H50B H 0.305706 0.735098 0.347288 0.127 Uiso 1 1 calc R U . . .
H50C H 0.316767 0.857678 0.350651 0.127 Uiso 1 1 calc R U . . .
C51 C 0.63328(15) 0.9277(2) 0.49002(14) 0.0537(7) Uani 1 1 d . . . . .
H51 H 0.646487 0.852857 0.492322 0.064 Uiso 1 1 calc R U . . .
C52 C 0.6178(2) 0.9520(6) 0.54436(17) 0.124(3) Uani 1 1 d . . . . .
H52A H 0.607867 1.025976 0.545176 0.186 Uiso 1 1 calc R U . . .
H52B H 0.659387 0.933685 0.579610 0.186 Uiso 1 1 calc R U . . .
H52C H 0.575980 0.912311 0.544056 0.186 Uiso 1 1 calc R U . . .
C53 C 0.69710(18) 0.9878(3) 0.48820(18) 0.0719(10) Uani 1 1 d . . . . .
H53A H 0.705216 0.971247 0.451586 0.108 Uiso 1 1 calc R U . . .
H53B H 0.739689 0.969151 0.522535 0.108 Uiso 1 1 calc R U . . .
H53C H 0.687815 1.061921 0.489285 0.108 Uiso 1 1 calc R U . . .
B1 B 0.82429(14) 0.73546(19) 0.38624(11) 0.0310(5) Uani 1 1 d . . . . .
B2 B 0.57689(13) 0.68261(19) 0.42176(11) 0.0310(5) Uani 1 1 d . . . . .
C37 C 0.6948(7) 0.4985(15) 0.6193(5) 0.071(3) Uani 0.556(11) 1 d D U P A 1
H37A H 0.645058 0.480937 0.613506 0.106 Uiso 0.556(11) 1 calc R U P A 1
H37B H 0.712942 0.549136 0.651371 0.106 Uiso 0.556(11) 1 calc R U P A 1
H37C H 0.724363 0.436007 0.629629 0.106 Uiso 0.556(11) 1 calc R U P A 1
C38 C 0.7797(4) 0.5606(7) 0.5732(4) 0.078(2) Uani 0.556(11) 1 d D U P A 1
H38A H 0.805552 0.495358 0.585848 0.116 Uiso 0.556(11) 1 calc R U P A 1
H38B H 0.799714 0.612822 0.604206 0.116 Uiso 0.556(11) 1 calc R U P A 1
H38C H 0.784550 0.584023 0.536366 0.116 Uiso 0.556(11) 1 calc R U P A 1
C37A C 0.7235(9) 0.503(2) 0.6247(6) 0.075(4) Uani 0.444(11) 1 d D U P A 2
H37D H 0.688000 0.454400 0.628923 0.113 Uiso 0.444(11) 1 calc R U P A 2
H37E H 0.730270 0.559991 0.652622 0.113 Uiso 0.444(11) 1 calc R U P A 2
H37F H 0.769235 0.466626 0.633062 0.113 Uiso 0.444(11) 1 calc R U P A 2
C38A C 0.7482(5) 0.6166(8) 0.5479(4) 0.067(2) Uani 0.444(11) 1 d D U P A 2
H38D H 0.787919 0.577116 0.543834 0.101 Uiso 0.444(11) 1 calc R U P A 2
H38E H 0.767202 0.667305 0.579949 0.101 Uiso 0.444(11) 1 calc R U P A 2
H38F H 0.722229 0.652557 0.510632 0.101 Uiso 0.444(11) 1 calc R U P A 2
C54 C 0.8865(5) 0.2471(9) 0.1416(5) 0.106(2) Uani 0.730(6) 1 d D U P B 1
H54A H 0.914423 0.252739 0.115767 0.158 Uiso 0.730(6) 1 calc R U P B 1
H54B H 0.848090 0.298747 0.129822 0.158 Uiso 0.730(6) 1 calc R U P B 1
H54C H 0.865627 0.177860 0.137927 0.158 Uiso 0.730(6) 1 calc R U P B 1
C55 C 0.9349(4) 0.2657(6) 0.2051(3) 0.0959(17) Uani 0.730(6) 1 d D U P B 1
H55A H 0.908654 0.248143 0.231516 0.115 Uiso 0.730(6) 1 calc R U P B 1
H55B H 0.976886 0.219184 0.215061 0.115 Uiso 0.730(6) 1 calc R U P B 1
C56 C 0.9604(4) 0.3739(6) 0.2164(4) 0.1009(19) Uani 0.730(6) 1 d D U P B 1
H56A H 0.919446 0.422536 0.205616 0.121 Uiso 0.730(6) 1 calc R U P B 1
H56B H 0.990844 0.391641 0.193419 0.121 Uiso 0.730(6) 1 calc R U P B 1
C57 C 1.0046(5) 0.3775(7) 0.2845(4) 0.118(2) Uani 0.730(6) 1 d D U P B 1
H57A H 0.975188 0.351884 0.306921 0.141 Uiso 0.730(6) 1 calc R U P B 1
H57B H 1.047734 0.333397 0.294286 0.141 Uiso 0.730(6) 1 calc R U P B 1
C58 C 1.0251(7) 0.4836(7) 0.3001(5) 0.130(3) Uani 0.730(6) 1 d D U P B 1
H58A H 1.056445 0.506845 0.279489 0.195 Uiso 0.730(6) 1 calc R U P B 1
H58B H 1.050730 0.488903 0.343098 0.195 Uiso 0.730(6) 1 calc R U P B 1
H58C H 0.982116 0.527039 0.288392 0.195 Uiso 0.730(6) 1 calc R U P B 1
C54A C 0.8675(14) 0.268(2) 0.1461(15) 0.107(4) Uani 0.270(6) 1 d D U P B 2
H54D H 0.883693 0.234724 0.116853 0.160 Uiso 0.270(6) 1 calc R U P B 2
H54E H 0.818479 0.293672 0.126471 0.160 Uiso 0.270(6) 1 calc R U P B 2
H54F H 0.868616 0.218109 0.176859 0.160 Uiso 0.270(6) 1 calc R U P B 2
C55A C 0.9163(10) 0.3571(17) 0.1741(9) 0.107(3) Uani 0.270(6) 1 d D U P B 2
H55C H 0.939930 0.379606 0.146617 0.128 Uiso 0.270(6) 1 calc R U P B 2
H55D H 0.886515 0.415369 0.178413 0.128 Uiso 0.270(6) 1 calc R U P B 2
C56A C 0.9723(12) 0.3369(19) 0.2325(10) 0.106(3) Uani 0.270(6) 1 d D U P B 2
H56C H 0.999007 0.274484 0.228931 0.127 Uiso 0.270(6) 1 calc R U P B 2
H56D H 0.948380 0.320538 0.260761 0.127 Uiso 0.270(6) 1 calc R U P B 2
C57A C 1.0281(12) 0.4252(18) 0.2602(9) 0.109(3) Uani 0.270(6) 1 d D U P B 2
H57C H 1.076980 0.403735 0.263796 0.130 Uiso 0.270(6) 1 calc R U P B 2
H57D H 1.015036 0.488971 0.236057 0.130 Uiso 0.270(6) 1 calc R U P B 2
C58A C 1.0233(17) 0.441(2) 0.3207(10) 0.112(4) Uani 0.270(6) 1 d D U P B 2
H58D H 0.974737 0.463485 0.315847 0.168 Uiso 0.270(6) 1 calc R U P B 2
H58E H 1.057859 0.493988 0.342427 0.168 Uiso 0.270(6) 1 calc R U P B 2
H58F H 1.034188 0.376018 0.342886 0.168 Uiso 0.270(6) 1 calc R U P B 2

loop_
_atom_site_aniso_label
_atom_site_aniso_U_11
_atom_site_aniso_U_22
_atom_site_aniso_U_33
_atom_site_aniso_U_23
_atom_site_aniso_U_13
_atom_site_aniso_U_12
Sn1 0.03053(9) 0.04523(10) 0.03528(9) 0.01132(6) 0.00921(6) -0.00072(6)
O1 0.0334(8) 0.0307(8) 0.0440(8) -0.0058(6) 0.0140(7) -0.0054(6)
O2 0.0357(8) 0.0271(7) 0.0596(10) -0.0005(7) 0.0192(7) -0.0014(6)
N1 0.0303(9) 0.0296(9) 0.0344(9) -0.0009(7) 0.0089(7) -0.0018(7)
N2 0.0293(9) 0.0283(9) 0.0343(9) 0.0000(7) 0.0084(7) -0.0037(7)
N3 0.0409(10) 0.0267(9) 0.0371(9) 0.0018(7) 0.0154(8) -0.0023(8)
N4 0.0387(10) 0.0286(9) 0.0420(10) 0.0018(8) 0.0177(8) 0.0005(8)
C1 0.0329(11) 0.0279(10) 0.0323(10) 0.0007(8) 0.0108(8) -0.0018(8)
C2 0.0300(11) 0.0413(12) 0.0415(12) -0.0005(9) 0.0126(9) -0.0022(9)
C3 0.0305(11) 0.0388(12) 0.0408(12) -0.0010(9) 0.0099(9) -0.0075(9)
C4 0.0545(15) 0.0372(12) 0.0430(12) 0.0040(10) 0.0268(11) -0.0036(11)
C5 0.0517(15) 0.0392(13) 0.0464(13) 0.0005(10) 0.0272(12) 0.0010(11)
C6 0.0321(11) 0.0306(10) 0.0375(11) -0.0045(9) 0.0111(9) -0.0007(8)
C7 0.0337(11) 0.0328(11) 0.0416(12) -0.0015(9) 0.0090(9) 0.0002(9)
C8 0.0453(14) 0.0300(11) 0.0573(15) -0.0051(10) 0.0108(11) -0.0008(10)
C9 0.0513(15) 0.0424(14) 0.0562(15) -0.0171(12) 0.0077(12) -0.0005(12)
C10 0.0571(16) 0.0523(16) 0.0383(13) -0.0102(11) 0.0070(11) -0.0009(13)
C11 0.0448(13) 0.0425(13) 0.0371(12) -0.0017(10) 0.0112(10) -0.0015(10)
C12 0.074(2) 0.0472(15) 0.0390(13) 0.0067(11) 0.0118(13) -0.0020(14)
C13 0.088(3) 0.081(2) 0.066(2) 0.0281(19) 0.035(2) 0.034(2)
C14 0.082(3) 0.083(3) 0.068(2) 0.0228(19) 0.0324(19) 0.002(2)
C15 0.0620(17) 0.0371(13) 0.0405(13) 0.0049(10) 0.0098(12) 0.0051(12)
C16 0.064(2) 0.0576(18) 0.0580(17) 0.0030(14) -0.0014(14) 0.0115(16)
C17 0.089(3) 0.084(3) 0.063(2) 0.0211(18) 0.0371(19) 0.015(2)
C18 0.0304(10) 0.0256(10) 0.0389(11) -0.0017(8) 0.0091(8) -0.0069(8)
C19 0.0364(12) 0.0320(11) 0.0434(12) 0.0029(9) 0.0037(9) -0.0058(9)
C20 0.0434(14) 0.0280(11) 0.0613(16) 0.0058(11) 0.0075(11) -0.0013(10)
C21 0.0478(14) 0.0270(11) 0.0633(16) -0.0065(11) 0.0161(12) -0.0044(10)
C22 0.0406(12) 0.0336(11) 0.0446(12) -0.0074(9) 0.0132(10) -0.0086(10)
C23 0.0293(10) 0.0298(10) 0.0386(11) -0.0002(8) 0.0098(8) -0.0055(8)
C24 0.0414(12) 0.0326(11) 0.0344(11) 0.0021(9) 0.0083(9) -0.0030(9)
C25 0.0592(19) 0.070(2) 0.0650(19) 0.0275(16) 0.0129(15) -0.0157(16)
C26 0.0494(16) 0.0505(16) 0.0521(15) 0.0017(12) -0.0032(12) -0.0020(13)
C27 0.0589(17) 0.0411(14) 0.0418(13) 0.0054(11) -0.0077(12) -0.0084(12)
C28 0.065(2) 0.077(2) 0.071(2) 0.0258(19) -0.0185(18) -0.0086(19)
C29 0.098(3) 0.137(4) 0.0415(16) -0.007(2) 0.0121(18) -0.049(3)
C30 0.0411(12) 0.0255(10) 0.0413(11) 0.0034(8) 0.0172(9) -0.0041(9)
C31 0.0499(14) 0.0288(11) 0.0434(12) -0.0002(9) 0.0174(11) -0.0067(10)
C32 0.0609(17) 0.0299(12) 0.0640(16) -0.0073(11) 0.0245(13) -0.0058(12)
C33 0.0576(17) 0.0273(12) 0.092(2) 0.0001(13) 0.0286(16) 0.0014(11)
C34 0.0441(14) 0.0360(13) 0.0686(17) 0.0115(12) 0.0128(12) -0.0014(11)
C35 0.0418(13) 0.0307(11) 0.0477(13) 0.0051(10) 0.0138(10) -0.0060(10)
C36 0.0513(15) 0.0429(14) 0.0454(13) 0.0011(11) 0.0096(11) -0.0073(12)
C39 0.0699(19) 0.0369(13) 0.0412(13) -0.0024(10) 0.0080(12) -0.0068(13)
C40 0.135(4) 0.068(2) 0.0486(17) -0.0006(16) 0.026(2) -0.039(2)
C41 0.067(2) 0.0577(18) 0.0492(15) 0.0000(13) 0.0020(14) -0.0157(16)
C42 0.0404(12) 0.0266(10) 0.0447(12) -0.0005(9) 0.0191(10) 0.0007(9)
C43 0.0395(12) 0.0323(11) 0.0491(13) -0.0037(10) 0.0208(10) -0.0030(9)
C44 0.0585(17) 0.0285(12) 0.0639(16) -0.0035(11) 0.0249(13) -0.0069(11)
C45 0.077(2) 0.0286(12) 0.0621(17) 0.0075(11) 0.0273(15) 0.0044(13)
C46 0.0619(18) 0.0374(13) 0.0536(16) 0.0024(12) 0.0059(13) 0.0077(12)
C47 0.0519(15) 0.0292(11) 0.0538(15) -0.0026(10) 0.0093(12) -0.0012(11)
C48 0.063(2) 0.0360(15) 0.083(2) 0.0013(14) -0.0148(18) -0.0062(14)
C49 0.078(3) 0.076(3) 0.102(3) -0.041(2) -0.009(2) -0.012(2)
C50 0.061(2) 0.082(3) 0.081(2) 0.036(2) -0.0101(18) -0.0295(19)
C51 0.0402(14) 0.0491(15) 0.0644(17) -0.0051(13) 0.0102(12) -0.0066(12)
C52 0.059(2) 0.257(8) 0.051(2) -0.029(3) 0.0135(17) -0.013(3)
C53 0.0472(17) 0.076(2) 0.091(3) -0.022(2) 0.0232(17) -0.0156(16)
B1 0.0312(12) 0.0298(11) 0.0296(11) 0.0003(9) 0.0080(9) -0.0034(9)
B2 0.0323(11) 0.0272(11) 0.0325(11) 0.0012(9) 0.0107(9) -0.0036(9)
C37 0.091(9) 0.065(4) 0.040(3) 0.002(3) 0.006(4) 0.002(8)
C38 0.060(4) 0.063(4) 0.099(5) -0.027(4) 0.017(4) -0.025(3)
C37A 0.096(11) 0.063(5) 0.044(4) 0.010(4) -0.001(6) 0.004(9)
C38A 0.065(5) 0.064(5) 0.072(5) -0.014(4) 0.024(4) -0.034(4)
C54 0.072(4) 0.121(5) 0.122(4) -0.005(4) 0.033(4) 0.008(4)
C55 0.081(3) 0.116(4) 0.102(3) 0.011(3) 0.048(3) 0.022(3)
C56 0.078(3) 0.121(4) 0.105(4) -0.014(3) 0.036(3) 0.031(3)
C57 0.110(4) 0.128(5) 0.114(4) -0.012(4) 0.039(3) 0.014(4)
C58 0.124(5) 0.131(6) 0.133(6) -0.028(5) 0.043(5) 0.013(5)
C54A 0.083(6) 0.123(6) 0.115(6) -0.007(6) 0.038(6) 0.013(6)
C55A 0.087(5) 0.126(5) 0.111(5) -0.002(5) 0.041(4) 0.015(5)
C56A 0.090(5) 0.128(5) 0.107(5) -0.009(5) 0.044(4) 0.016(5)
C57A 0.100(5) 0.124(6) 0.112(5) -0.012(5) 0.051(4) 0.008(5)
C58A 0.113(6) 0.118(7) 0.109(6) -0.012(6) 0.047(6) 0.007(6)

loop_
_atom_type_symbol
_atom_type_description
_atom_type_scat_dispersion_real
_atom_type_scat_dispersion_imag
_atom_type_scat_source
C C 0.0181 0.0091 'International Tables Vol C Tables 4.2.6.8 and 6.1.1.4'
H H 0.0000 0.0000 'International Tables Vol C Tables 4.2.6.8 and 6.1.1.4'
B B 0.0090 0.0039 'International Tables Vol C Tables 4.2.6.8 and 6.1.1.4'
N N 0.0311 0.0180 'International Tables Vol C Tables 4.2.6.8 and 6.1.1.4'
O O 0.0492 0.0322 'International Tables Vol C Tables 4.2.6.8 and 6.1.1.4'
Sn Sn 0.0259 5.4591 'International Tables Vol C Tables 4.2.6.8 and 6.1.1.4'

loop_
_geom_angle_atom_site_label_1
_geom_angle_atom_site_label_2
_geom_angle_atom_site_label_3
_geom_angle
_geom_angle_site_symmetry_1
_geom_angle_site_symmetry_3
_geom_angle_publ_flag
O1 Sn1 O2 58.31(6) . . ?
O1 Sn1 B2 101.17(8) . . ?
O2 Sn1 B2 97.90(8) . . ?
O1 Sn1 C1 29.39(6) . . ?
O2 Sn1 C1 29.25(6) . . ?
B2 Sn1 C1 104.17(8) . . ?
C1 O1 Sn1 91.52(13) . . ?
C1 O2 Sn1 91.24(13) . . ?
C2 N1 B1 108.33(19) . . ?
C2 N1 C6 120.28(19) . . ?
B1 N1 C6 130.80(19) . . ?
C3 N2 B1 107.50(19) . . ?
C3 N2 C18 120.11(18) . . ?
B1 N2 C18 132.38(19) . . ?
C4 N3 C30 121.28(19) . . ?
C4 N3 B2 108.59(19) . . ?
C30 N3 B2 130.1(2) . . ?
C5 N4 B2 110.28(19) . . ?
C5 N4 C42 124.4(2) . . ?
B2 N4 C42 125.1(2) . . ?
O2 C1 O1 117.6(2) . . ?
O2 C1 B1 121.27(19) . . ?
O1 C1 B1 120.9(2) . . ?
O2 C1 Sn1 59.50(12) . . ?
O1 C1 Sn1 59.09(11) . . ?
B1 C1 Sn1 166.10(15) . . ?
C3 C2 N1 109.1(2) . . ?
C3 C2 H2 125.5 . . ?
N1 C2 H2 125.5 . . ?
C2 C3 N2 109.6(2) . . ?
C2 C3 H3 125.2 . . ?
N2 C3 H3 125.2 . . ?
C5 C4 N3 109.7(2) . . ?
C5 C4 H4 125.1 . . ?
N3 C4 H4 125.1 . . ?
C4 C5 N4 108.1(2) . . ?
C4 C5 H5 125.9 . . ?
N4 C5 H5 125.9 . . ?
C7 C6 C11 121.9(2) . . ?
C7 C6 N1 119.9(2) . . ?
C11 C6 N1 118.2(2) . . ?
C6 C7 C8 118.1(2) . . ?
C6 C7 C15 122.4(2) . . ?
C8 C7 C15 119.5(2) . . ?
C9 C8 C7 120.9(3) . . ?
C9 C8 H8 119.6 . . ?
C7 C8 H8 119.6 . . ?
C10 C9 C8 120.1(2) . . ?
C10 C9 H9 120.0 . . ?
C8 C9 H9 120.0 . . ?
C9 C10 C11 121.3(2) . . ?
C9 C10 H10 119.3 . . ?
C11 C10 H10 119.3 . . ?
C10 C11 C6 117.7(2) . . ?
C10 C11 C12 120.1(2) . . ?
C6 C11 C12 122.2(2) . . ?
C11 C12 C14 111.0(3) . . ?
C11 C12 C13 110.7(3) . . ?
C14 C12 C13 110.8(3) . . ?
C11 C12 H12 108.1 . . ?
C14 C12 H12 108.1 . . ?
C13 C12 H12 108.1 . . ?
C12 C13 H13A 109.5 . . ?
C12 C13 H13B 109.5 . . ?
H13A C13 H13B 109.5 . . ?
C12 C13 H13C 109.5 . . ?
H13A C13 H13C 109.5 . . ?
H13B C13 H13C 109.5 . . ?
C12 C14 H14A 109.5 . . ?
C12 C14 H14B 109.5 . . ?
H14A C14 H14B 109.5 . . ?
C12 C14 H14C 109.5 . . ?
H14A C14 H14C 109.5 . . ?
H14B C14 H14C 109.5 . . ?
C7 C15 C16 112.3(2) . . ?
C7 C15 C17 109.7(3) . . ?
C16 C15 C17 109.9(3) . . ?
C7 C15 H15 108.3 . . ?
C16 C15 H15 108.3 . . ?
C17 C15 H15 108.3 . . ?
C15 C16 H16A 109.5 . . ?
C15 C16 H16B 109.5 . . ?
H16A C16 H16B 109.5 . . ?
C15 C16 H16C 109.5 . . ?
H16A C16 H16C 109.5 . . ?
H16B C16 H16C 109.5 . . ?
C15 C17 H17A 109.5 . . ?
C15 C17 H17B 109.5 . . ?
H17A C17 H17B 109.5 . . ?
C15 C17 H17C 109.5 . . ?
H17A C17 H17C 109.5 . . ?
H17B C17 H17C 109.5 . . ?
C19 C18 C23 122.1(2) . . ?
C19 C18 N2 119.4(2) . . ?
C23 C18 N2 118.5(2) . . ?
C18 C19 C20 117.8(2) . . ?
C18 C19 C27 122.6(2) . . ?
C20 C19 C27 119.6(2) . . ?
C21 C20 C19 121.4(2) . . ?
C21 C20 H20 119.3 . . ?
C19 C20 H20 119.3 . . ?
C20 C21 C22 119.9(2) . . ?
C20 C21 H21 120.1 . . ?
C22 C21 H21 120.1 . . ?
C21 C22 C23 121.1(2) . . ?
C21 C22 H22 119.5 . . ?
C23 C22 H22 119.5 . . ?
C22 C23 C18 117.8(2) . . ?
C22 C23 C24 121.0(2) . . ?
C18 C23 C24 121.1(2) . . ?
C25 C24 C26 111.9(2) . . ?
C25 C24 C23 109.9(2) . . ?
C26 C24 C23 113.8(2) . . ?
C25 C24 H24 106.9 . . ?
C26 C24 H24 106.9 . . ?
C23 C24 H24 106.9 . . ?
C24 C25 H25A 109.5 . . ?
C24 C25 H25B 109.5 . . ?
H25A C25 H25B 109.5 . . ?
C24 C25 H25C 109.5 . . ?
H25A C25 H25C 109.5 . . ?
H25B C25 H25C 109.5 . . ?
C24 C26 H26A 109.5 . . ?
C24 C26 H26B 109.5 . . ?
H26A C26 H26B 109.5 . . ?
C24 C26 H26C 109.5 . . ?
H26A C26 H26C 109.5 . . ?
H26B C26 H26C 109.5 . . ?
C29 C27 C19 110.4(2) . . ?
C29 C27 C28 110.4(3) . . ?
C19 C27 C28 111.6(3) . . ?
C29 C27 H27 108.1 . . ?
C19 C27 H27 108.1 . . ?
C28 C27 H27 108.1 . . ?
C27 C28 H28A 109.5 . . ?
C27 C28 H28B 109.5 . . ?
H28A C28 H28B 109.5 . . ?
C27 C28 H28C 109.5 . . ?
H28A C28 H28C 109.5 . . ?
H28B C28 H28C 109.5 . . ?
C27 C29 H29A 109.5 . . ?
C27 C29 H29B 109.5 . . ?
H29A C29 H29B 109.5 . . ?
C27 C29 H29C 109.5 . . ?
H29A C29 H29C 109.5 . . ?
H29B C29 H29C 109.5 . . ?
C35 C30 C31 121.9(2) . . ?
C35 C30 N3 118.5(2) . . ?
C31 C30 N3 119.6(2) . . ?
C32 C31 C30 117.6(2) . . ?
C32 C31 C39 119.9(2) . . ?
C30 C31 C39 122.5(2) . . ?
C33 C32 C31 121.6(3) . . ?
C33 C32 H32 119.2 . . ?
C31 C32 H32 119.2 . . ?
C32 C33 C34 120.0(3) . . ?
C32 C33 H33 120.0 . . ?
C34 C33 H33 120.0 . . ?
C33 C34 C35 121.0(3) . . ?
C33 C34 H34 119.5 . . ?
C35 C34 H34 119.5 . . ?
C34 C35 C30 117.8(2) . . ?
C34 C35 C36 120.5(2) . . ?
C30 C35 C36 121.7(2) . . ?
C37A C36 C38A 116.0(8) . . ?
C37A C36 C35 117.9(10) . . ?
C38A C36 C35 109.9(4) . . ?
C37 C36 C35 109.5(7) . . ?
C37 C36 C38 106.5(6) . . ?
C35 C36 C38 109.5(3) . . ?
C37 C36 H36 110.4 . . ?
C35 C36 H36 110.4 . . ?
C38 C36 H36 110.4 . . ?
C37A C36 H36A 103.7 . . ?
C38A C36 H36A 103.7 . . ?
C35 C36 H36A 103.7 . . ?
C31 C39 C40 110.4(3) . . ?
C31 C39 C41 112.3(2) . . ?
C40 C39 C41 109.9(3) . . ?
C31 C39 H39 108.0 . . ?
C40 C39 H39 108.0 . . ?
C41 C39 H39 108.0 . . ?
C39 C40 H40A 109.5 . . ?
C39 C40 H40B 109.5 . . ?
H40A C40 H40B 109.5 . . ?
C39 C40 H40C 109.5 . . ?
H40A C40 H40C 109.5 . . ?
H40B C40 H40C 109.5 . . ?
C39 C41 H41A 109.5 . . ?
C39 C41 H41B 109.5 . . ?
H41A C41 H41B 109.5 . . ?
C39 C41 H41C 109.5 . . ?
H41A C41 H41C 109.5 . . ?
H41B C41 H41C 109.5 . . ?
C47 C42 C43 122.3(2) . . ?
C47 C42 N4 118.7(2) . . ?
C43 C42 N4 118.9(2) . . ?
C44 C43 C42 117.6(2) . . ?
C44 C43 C51 121.6(2) . . ?
C42 C43 C51 120.8(2) . . ?
C45 C44 C43 120.8(3) . . ?
C45 C44 H44 119.6 . . ?
C43 C44 H44 119.6 . . ?
C46 C45 C44 120.6(3) . . ?
C46 C45 H45 119.7 . . ?
C44 C45 H45 119.7 . . ?
C45 C46 C47 120.7(3) . . ?
C45 C46 H46 119.7 . . ?
C47 C46 H46 119.7 . . ?
C42 C47 C46 118.0(2) . . ?
C42 C47 C48 121.2(2) . . ?
C46 C47 C48 120.7(3) . . ?
C50 C48 C47 111.0(3) . . ?
C50 C48 C49 112.0(3) . . ?
C47 C48 C49 111.0(3) . . ?
C50 C48 H48 107.5 . . ?
C47 C48 H48 107.5 . . ?
C49 C48 H48 107.5 . . ?
C48 C49 H49A 109.5 . . ?
C48 C49 H49B 109.5 . . ?
H49A C49 H49B 109.5 . . ?
C48 C49 H49C 109.5 . . ?
H49A C49 H49C 109.5 . . ?
H49B C49 H49C 109.5 . . ?
C48 C50 H50A 109.5 . . ?
C48 C50 H50B 109.5 . . ?
H50A C50 H50B 109.5 . . ?
C48 C50 H50C 109.5 . . ?
H50A C50 H50C 109.5 . . ?
H50B C50 H50C 109.5 . . ?
C52 C51 C53 111.5(3) . . ?
C52 C51 C43 110.2(3) . . ?
C53 C51 C43 114.0(3) . . ?
C52 C51 H51 106.9 . . ?
C53 C51 H51 106.9 . . ?
C43 C51 H51 106.9 . . ?
C51 C52 H52A 109.5 . . ?
C51 C52 H52B 109.5 . . ?
H52A C52 H52B 109.5 . . ?
C51 C52 H52C 109.5 . . ?
H52A C52 H52C 109.5 . . ?
H52B C52 H52C 109.5 . . ?
C51 C53 H53A 109.5 . . ?
C51 C53 H53B 109.5 . . ?
H53A C53 H53B 109.5 . . ?
C51 C53 H53C 109.5 . . ?
H53A C53 H53C 109.5 . . ?
H53B C53 H53C 109.5 . . ?
N1 B1 N2 105.5(2) . . ?
N1 B1 C1 126.4(2) . . ?
N2 B1 C1 127.9(2) . . ?
N4 B2 N3 103.28(19) . . ?
N4 B2 Sn1 115.16(16) . . ?
N3 B2 Sn1 140.39(17) . . ?
C36 C37 H37A 109.5 . . ?
C36 C37 H37B 109.5 . . ?
H37A C37 H37B 109.5 . . ?
C36 C37 H37C 109.5 . . ?
H37A C37 H37C 109.5 . . ?
H37B C37 H37C 109.5 . . ?
C36 C38 H38A 109.5 . . ?
C36 C38 H38B 109.5 . . ?
H38A C38 H38B 109.5 . . ?
C36 C38 H38C 109.5 . . ?
H38A C38 H38C 109.5 . . ?
H38B C38 H38C 109.5 . . ?
C36 C37A H37D 109.5 . . ?
C36 C37A H37E 109.5 . . ?
H37D C37A H37E 109.5 . . ?
C36 C37A H37F 109.5 . . ?
H37D C37A H37F 109.5 . . ?
H37E C37A H37F 109.5 . . ?
C36 C38A H38D 109.5 . . ?
C36 C38A H38E 109.5 . . ?
H38D C38A H38E 109.5 . . ?
C36 C38A H38F 109.5 . . ?
H38D C38A H38F 109.5 . . ?
H38E C38A H38F 109.5 . . ?
C55 C54 H54A 109.5 . . ?
C55 C54 H54B 109.5 . . ?
H54A C54 H54B 109.5 . . ?
C55 C54 H54C 109.5 . . ?
H54A C54 H54C 109.5 . . ?
H54B C54 H54C 109.5 . . ?
C56 C55 C54 112.9(7) . . ?
C56 C55 H55A 109.0 . . ?
C54 C55 H55A 109.0 . . ?
C56 C55 H55B 109.0 . . ?
C54 C55 H55B 109.0 . . ?
H55A C55 H55B 107.8 . . ?
C55 C56 C57 104.4(7) . . ?
C55 C56 H56A 110.9 . . ?
C57 C56 H56A 110.9 . . ?
C55 C56 H56B 110.9 . . ?
C57 C56 H56B 110.9 . . ?
H56A C56 H56B 108.9 . . ?
C58 C57 C56 107.6(9) . . ?
C58 C57 H57A 110.2 . . ?
C56 C57 H57A 110.2 . . ?
C58 C57 H57B 110.2 . . ?
C56 C57 H57B 110.2 . . ?
H57A C57 H57B 108.5 . . ?
C57 C58 H58A 109.5 . . ?
C57 C58 H58B 109.5 . . ?
H58A C58 H58B 109.5 . . ?
C57 C58 H58C 109.5 . . ?
H58A C58 H58C 109.5 . . ?
H58B C58 H58C 109.5 . . ?
C55A C54A H54D 109.5 . . ?
C55A C54A H54E 109.5 . . ?
H54D C54A H54E 109.5 . . ?
C55A C54A H54F 109.5 . . ?
H54D C54A H54F 109.5 . . ?
H54E C54A H54F 109.5 . . ?
C56A C55A C54A 116(2) . . ?
C56A C55A H55C 108.3 . . ?
C54A C55A H55C 108.3 . . ?
C56A C55A H55D 108.3 . . ?
C54A C55A H55D 108.3 . . ?
H55C C55A H55D 107.4 . . ?
C55A C56A C57A 117(2) . . ?
C55A C56A H56C 108.0 . . ?
C57A C56A H56C 108.0 . . ?
C55A C56A H56D 108.0 . . ?
C57A C56A H56D 108.0 . . ?
H56C C56A H56D 107.2 . . ?
C58A C57A C56A 103(2) . . ?
C58A C57A H57C 111.1 . . ?
C56A C57A H57C 111.1 . . ?
C58A C57A H57D 111.1 . . ?
C56A C57A H57D 111.1 . . ?
H57C C57A H57D 109.1 . . ?
C57A C58A H58D 109.5 . . ?
C57A C58A H58E 109.5 . . ?
H58D C58A H58E 109.5 . . ?
C57A C58A H58F 109.5 . . ?
H58D C58A H58F 109.5 . . ?
H58E C58A H58F 109.5 . . ?

loop_
_geom_bond_atom_site_label_1
_geom_bond_atom_site_label_2
_geom_bond_distance
_geom_bond_site_symmetry_2
_geom_bond_publ_flag
Sn1 O1 2.2313(16) . ?
Sn1 O2 2.2406(17) . ?
Sn1 B2 2.297(2) . ?
Sn1 C1 2.600(2) . ?
O1 C1 1.276(3) . ?
O2 C1 1.271(3) . ?
N1 C2 1.395(3) . ?
N1 B1 1.417(3) . ?
N1 C6 1.442(3) . ?
N2 C3 1.396(3) . ?
N2 B1 1.433(3) . ?
N2 C18 1.439(3) . ?
N3 C4 1.399(3) . ?
N3 C30 1.432(3) . ?
N3 B2 1.443(3) . ?
N4 C5 1.393(3) . ?
N4 B2 1.427(3) . ?
N4 C42 1.433(3) . ?
C1 B1 1.577(3) . ?
C2 C3 1.344(3) . ?
C2 H2 0.9500 . ?
C3 H3 0.9500 . ?
C4 C5 1.344(4) . ?
C4 H4 0.9500 . ?
C5 H5 0.9500 . ?
C6 C7 1.394(3) . ?
C6 C11 1.398(3) . ?
C7 C8 1.396(3) . ?
C7 C15 1.518(3) . ?
C8 C9 1.378(4) . ?
C8 H8 0.9500 . ?
C9 C10 1.375(4) . ?
C9 H9 0.9500 . ?
C10 C11 1.394(4) . ?
C10 H10 0.9500 . ?
C11 C12 1.523(4) . ?
C12 C14 1.528(5) . ?
C12 C13 1.532(5) . ?
C12 H12 1.0000 . ?
C13 H13A 0.9800 . ?
C13 H13B 0.9800 . ?
C13 H13C 0.9800 . ?
C14 H14A 0.9800 . ?
C14 H14B 0.9800 . ?
C14 H14C 0.9800 . ?
C15 C16 1.521(4) . ?
C15 C17 1.535(5) . ?
C15 H15 1.0000 . ?
C16 H16A 0.9800 . ?
C16 H16B 0.9800 . ?
C16 H16C 0.9800 . ?
C17 H17A 0.9800 . ?
C17 H17B 0.9800 . ?
C17 H17C 0.9800 . ?
C18 C19 1.397(3) . ?
C18 C23 1.404(3) . ?
C19 C20 1.397(4) . ?
C19 C27 1.522(4) . ?
C20 C21 1.380(4) . ?
C20 H20 0.9500 . ?
C21 C22 1.386(4) . ?
C21 H21 0.9500 . ?
C22 C23 1.396(3) . ?
C22 H22 0.9500 . ?
C23 C24 1.520(3) . ?
C24 C25 1.513(4) . ?
C24 C26 1.519(3) . ?
C24 H24 1.0000 . ?
C25 H25A 0.9800 . ?
C25 H25B 0.9800 . ?
C25 H25C 0.9800 . ?
C26 H26A 0.9800 . ?
C26 H26B 0.9800 . ?
C26 H26C 0.9800 . ?
C27 C29 1.519(5) . ?
C27 C28 1.525(5) . ?
C27 H27 1.0000 . ?
C28 H28A 0.9800 . ?
C28 H28B 0.9800 . ?
C28 H28C 0.9800 . ?
C29 H29A 0.9800 . ?
C29 H29B 0.9800 . ?
C29 H29C 0.9800 . ?
C30 C35 1.402(3) . ?
C30 C31 1.402(3) . ?
C31 C32 1.396(4) . ?
C31 C39 1.518(4) . ?
C32 C33 1.368(5) . ?
C32 H32 0.9500 . ?
C33 C34 1.386(5) . ?
C33 H33 0.9500 . ?
C34 C35 1.397(4) . ?
C34 H34 0.9500 . ?
C35 C36 1.521(4) . ?
C36 C37A 1.499(11) . ?
C36 C38A 1.513(7) . ?
C36 C37 1.514(10) . ?
C36 C38 1.579(7) . ?
C36 H36 1.0000 . ?
C36 H36A 1.0000 . ?
C39 C40 1.529(5) . ?
C39 C41 1.532(4) . ?
C39 H39 1.0000 . ?
C40 H40A 0.9800 . ?
C40 H40B 0.9800 . ?
C40 H40C 0.9800 . ?
C41 H41A 0.9800 . ?
C41 H41B 0.9800 . ?
C41 H41C 0.9800 . ?
C42 C47 1.392(4) . ?
C42 C43 1.398(3) . ?
C43 C44 1.392(4) . ?
C43 C51 1.522(4) . ?
C44 C45 1.379(5) . ?
C44 H44 0.9500 . ?
C45 C46 1.376(4) . ?
C45 H45 0.9500 . ?
C46 C47 1.392(4) . ?
C46 H46 0.9500 . ?
C47 C48 1.529(4) . ?
C48 C50 1.510(7) . ?
C48 C49 1.544(6) . ?
C48 H48 1.0000 . ?
C49 H49A 0.9800 . ?
C49 H49B 0.9800 . ?
C49 H49C 0.9800 . ?
C50 H50A 0.9800 . ?
C50 H50B 0.9800 . ?
C50 H50C 0.9800 . ?
C51 C52 1.489(5) . ?
C51 C53 1.510(4) . ?
C51 H51 1.0000 . ?
C52 H52A 0.9800 . ?
C52 H52B 0.9800 . ?
C52 H52C 0.9800 . ?
C53 H53A 0.9800 . ?
C53 H53B 0.9800 . ?
C53 H53C 0.9800 . ?
C37 H37A 0.9800 . ?
C37 H37B 0.9800 . ?
C37 H37C 0.9800 . ?
C38 H38A 0.9800 . ?
C38 H38B 0.9800 . ?
C38 H38C 0.9800 . ?
C37A H37D 0.9800 . ?
C37A H37E 0.9800 . ?
C37A H37F 0.9800 . ?
C38A H38D 0.9800 . ?
C38A H38E 0.9800 . ?
C38A H38F 0.9800 . ?
C54 C55 1.508(10) . ?
C54 H54A 0.9800 . ?
C54 H54B 0.9800 . ?
C54 H54C 0.9800 . ?
C55 C56 1.482(9) . ?
C55 H55A 0.9900 . ?
C55 H55B 0.9900 . ?
C56 C57 1.563(9) . ?
C56 H56A 0.9900 . ?
C56 H56B 0.9900 . ?
C57 C58 1.444(10) . ?
C57 H57A 0.9900 . ?
C57 H57B 0.9900 . ?
C58 H58A 0.9800 . ?
C58 H58B 0.9800 . ?
C58 H58C 0.9800 . ?
C54A C55A 1.502(15) . ?
C54A H54D 0.9800 . ?
C54A H54E 0.9800 . ?
C54A H54F 0.9800 . ?
C55A C56A 1.472(14) . ?
C55A H55C 0.9900 . ?
C55A H55D 0.9900 . ?
C56A C57A 1.568(15) . ?
C56A H56C 0.9900 . ?
C56A H56D 0.9900 . ?
C57A C58A 1.514(14) . ?
C57A H57C 0.9900 . ?
C57A H57D 0.9900 . ?
C58A H58D 0.9800 . ?
C58A H58E 0.9800 . ?
C58A H58F 0.9800 . ?

loop_
_geom_torsion_atom_site_label_1
_geom_torsion_atom_site_label_2
_geom_torsion_atom_site_label_3
_geom_torsion_atom_site_label_4
_geom_torsion
_geom_torsion_site_symmetry_1
_geom_torsion_site_symmetry_2
_geom_torsion_site_symmetry_3
_geom_torsion_site_symmetry_4
_geom_torsion_publ_flag
Sn1 O2 C1 O1 -11.2(2) . . . . ?
Sn1 O2 C1 B1 163.82(18) . . . . ?
Sn1 O1 C1 O2 11.3(2) . . . . ?
Sn1 O1 C1 B1 -163.79(18) . . . . ?
B1 N1 C2 C3 0.1(3) . . . . ?
C6 N1 C2 C3 172.1(2) . . . . ?
N1 C2 C3 N2 -0.3(3) . . . . ?
B1 N2 C3 C2 0.5(3) . . . . ?
C18 N2 C3 C2 -178.4(2) . . . . ?
C30 N3 C4 C5 179.7(2) . . . . ?
B2 N3 C4 C5 0.5(3) . . . . ?
N3 C4 C5 N4 -0.7(3) . . . . ?
B2 N4 C5 C4 0.6(3) . . . . ?
C42 N4 C5 C4 175.1(2) . . . . ?
C2 N1 C6 C7 91.2(3) . . . . ?
B1 N1 C6 C7 -98.8(3) . . . . ?
C2 N1 C6 C11 -87.0(3) . . . . ?
B1 N1 C6 C11 83.1(3) . . . . ?
C11 C6 C7 C8 -0.5(4) . . . . ?
N1 C6 C7 C8 -178.6(2) . . . . ?
C11 C6 C7 C15 -178.2(3) . . . . ?
N1 C6 C7 C15 3.7(4) . . . . ?
C6 C7 C8 C9 0.5(4) . . . . ?
C15 C7 C8 C9 178.3(3) . . . . ?
C7 C8 C9 C10 -0.4(5) . . . . ?
C8 C9 C10 C11 0.3(5) . . . . ?
C9 C10 C11 C6 -0.3(5) . . . . ?
C9 C10 C11 C12 -179.8(3) . . . . ?
C7 C6 C11 C10 0.4(4) . . . . ?
N1 C6 C11 C10 178.5(2) . . . . ?
C7 C6 C11 C12 180.0(3) . . . . ?
N1 C6 C11 C12 -2.0(4) . . . . ?
C10 C11 C12 C14 -52.9(4) . . . . ?
C6 C11 C12 C14 127.6(3) . . . . ?
C10 C11 C12 C13 70.6(4) . . . . ?
C6 C11 C12 C13 -108.9(3) . . . . ?
C6 C7 C15 C16 -129.4(3) . . . . ?
C8 C7 C15 C16 53.0(4) . . . . ?
C6 C7 C15 C17 108.1(3) . . . . ?
C8 C7 C15 C17 -69.6(3) . . . . ?
C3 N2 C18 C19 100.8(3) . . . . ?
B1 N2 C18 C19 -77.7(3) . . . . ?
C3 N2 C18 C23 -76.7(3) . . . . ?
B1 N2 C18 C23 104.7(3) . . . . ?
C23 C18 C19 C20 0.2(4) . . . . ?
N2 C18 C19 C20 -177.2(2) . . . . ?
C23 C18 C19 C27 179.0(2) . . . . ?
N2 C18 C19 C27 1.6(4) . . . . ?
C18 C19 C20 C21 0.2(4) . . . . ?
C27 C19 C20 C21 -178.6(3) . . . . ?
C19 C20 C21 C22 -0.4(4) . . . . ?
C20 C21 C22 C23 0.0(4) . . . . ?
C21 C22 C23 C18 0.5(4) . . . . ?
C21 C22 C23 C24 -176.8(2) . . . . ?
C19 C18 C23 C22 -0.6(3) . . . . ?
N2 C18 C23 C22 176.9(2) . . . . ?
C19 C18 C23 C24 176.7(2) . . . . ?
N2 C18 C23 C24 -5.9(3) . . . . ?
C22 C23 C24 C25 92.9(3) . . . . ?
C18 C23 C24 C25 -84.3(3) . . . . ?
C22 C23 C24 C26 -33.6(3) . . . . ?
C18 C23 C24 C26 149.3(2) . . . . ?
C18 C19 C27 C29 -110.5(4) . . . . ?
C20 C19 C27 C29 68.3(4) . . . . ?
C18 C19 C27 C28 126.4(3) . . . . ?
C20 C19 C27 C28 -54.8(4) . . . . ?
C4 N3 C30 C35 -69.7(3) . . . . ?
B2 N3 C30 C35 109.2(3) . . . . ?
C4 N3 C30 C31 110.1(3) . . . . ?
B2 N3 C30 C31 -71.0(3) . . . . ?
C35 C30 C31 C32 -1.7(4) . . . . ?
N3 C30 C31 C32 178.5(2) . . . . ?
C35 C30 C31 C39 178.6(2) . . . . ?
N3 C30 C31 C39 -1.2(4) . . . . ?
C30 C31 C32 C33 1.0(4) . . . . ?
C39 C31 C32 C33 -179.3(3) . . . . ?
C31 C32 C33 C34 0.7(5) . . . . ?
C32 C33 C34 C35 -1.7(5) . . . . ?
C33 C34 C35 C30 1.0(4) . . . . ?
C33 C34 C35 C36 -176.6(3) . . . . ?
C31 C30 C35 C34 0.7(4) . . . . ?
N3 C30 C35 C34 -179.5(2) . . . . ?
C31 C30 C35 C36 178.3(2) . . . . ?
N3 C30 C35 C36 -1.9(4) . . . . ?
C34 C35 C36 C37A -40.1(10) . . . . ?
C30 C35 C36 C37A 142.4(9) . . . . ?
C34 C35 C36 C38A 95.9(6) . . . . ?
C30 C35 C36 C38A -81.6(6) . . . . ?
C34 C35 C36 C37 -61.0(7) . . . . ?
C30 C35 C36 C37 121.5(7) . . . . ?
C34 C35 C36 C38 55.5(5) . . . . ?
C30 C35 C36 C38 -122.1(5) . . . . ?
C32 C31 C39 C40 -71.7(3) . . . . ?
C30 C31 C39 C40 108.0(3) . . . . ?
C32 C31 C39 C41 51.4(4) . . . . ?
C30 C31 C39 C41 -128.9(3) . . . . ?
C5 N4 C42 C47 -85.7(3) . . . . ?
B2 N4 C42 C47 87.9(3) . . . . ?
C5 N4 C42 C43 97.3(3) . . . . ?
B2 N4 C42 C43 -89.1(3) . . . . ?
C47 C42 C43 C44 -0.1(4) . . . . ?
N4 C42 C43 C44 176.7(2) . . . . ?
C47 C42 C43 C51 177.4(3) . . . . ?
N4 C42 C43 C51 -5.8(4) . . . . ?
C42 C43 C44 C45 -0.3(4) . . . . ?
C51 C43 C44 C45 -177.8(3) . . . . ?
C43 C44 C45 C46 0.8(5) . . . . ?
C44 C45 C46 C47 -0.9(5) . . . . ?
C43 C42 C47 C46 0.1(4) . . . . ?
N4 C42 C47 C46 -176.8(3) . . . . ?
C43 C42 C47 C48 -177.2(3) . . . . ?
N4 C42 C47 C48 5.9(4) . . . . ?
C45 C46 C47 C42 0.4(5) . . . . ?
C45 C46 C47 C48 177.8(3) . . . . ?
C42 C47 C48 C50 100.6(3) . . . . ?
C46 C47 C48 C50 -76.6(4) . . . . ?
C42 C47 C48 C49 -134.1(3) . . . . ?
C46 C47 C48 C49 48.6(5) . . . . ?
C44 C43 C51 C52 88.1(4) . . . . ?
C42 C43 C51 C52 -89.4(4) . . . . ?
C44 C43 C51 C53 -38.1(4) . . . . ?
C42 C43 C51 C53 144.5(3) . . . . ?
C2 N1 B1 N2 0.2(2) . . . . ?
C6 N1 B1 N2 -170.7(2) . . . . ?
C2 N1 B1 C1 175.0(2) . . . . ?
C6 N1 B1 C1 4.1(4) . . . . ?
C3 N2 B1 N1 -0.4(2) . . . . ?
C18 N2 B1 N1 178.3(2) . . . . ?
C3 N2 B1 C1 -175.1(2) . . . . ?
C18 N2 B1 C1 3.6(4) . . . . ?
O2 C1 B1 N1 -166.9(2) . . . . ?
O1 C1 B1 N1 8.0(3) . . . . ?
Sn1 C1 B1 N1 -77.9(7) . . . . ?
O2 C1 B1 N2 6.8(4) . . . . ?
O1 C1 B1 N2 -178.3(2) . . . . ?
Sn1 C1 B1 N2 95.8(7) . . . . ?
C5 N4 B2 N3 -0.3(3) . . . . ?
C42 N4 B2 N3 -174.7(2) . . . . ?
C5 N4 B2 Sn1 169.91(17) . . . . ?
C42 N4 B2 Sn1 -4.5(3) . . . . ?
C4 N3 B2 N4 -0.1(3) . . . . ?
C30 N3 B2 N4 -179.2(2) . . . . ?
C4 N3 B2 Sn1 -166.1(2) . . . . ?
C30 N3 B2 Sn1 14.8(4) . . . . ?
C54 C55 C56 C57 176.4(7) . . . . ?
C55 C56 C57 C58 -174.2(8) . . . . ?
C54A C55A C56A C57A 175(2) . . . . ?
C55A C56A C57A C58A 126(3) . . . . ?
